data_4342439
loop_
_publ_author_name
'Nordheider, Andreas'
'Hupf, Emanuel'
'Chalmers, Brian A.'
'Knight, Fergus R.'
'B\"uhl, Michael'
'Mebs, Stefan'
'Ch\;eci\'nska, Lilianna'
'Lork, Enno'
'Camacho, Paula Sanz'
'Ashbrook, Sharon E.'
'Athukorala Arachchige, Kasun S.'
'Cordes, David B.'
'Slawin, Alexandra M. Z.'
'Beckmann, Jens'
'Woollins, J. Derek'

_publ_section_title
;
 Peri-Substituted Phosphorus-Tellurium Systems-An Experimental and
 Theoretical Investigation of the P&#x00B7;&#x00B7;&#x00B7;Te
 through-Space Interaction.
;
_journal_issue 5
_journal_name_full 'Inorganic chemistry'
_journal_page_first 2435
_journal_paper_doi 10.1021/ic503056z
_journal_volume 54
_journal_year 2015
_chemical_formula_sum 'C33.5 H30 Cl P Se Te'
_chemical_formula_weight 705.55
_chemical_name_systematic
; 
 ? 
;
_space_group_IT_number 2
_symmetry_cell_setting triclinic
_symmetry_space_group_name_Hall '-P 1'
_symmetry_space_group_name_H-M 'P -1'
_atom_sites_solution_hydrogens geom
_atom_sites_solution_primary direct
_atom_sites_solution_secondary difmap
_audit_creation_method SHELXL-97
_cell_angle_alpha 65.06(3)
_cell_angle_beta 68.530(10)
_cell_angle_gamma 68.94(2)
_cell_formula_units_Z 4
_cell_length_a 12.718(4)
_cell_length_b 16.843(6)
_cell_length_c 16.874(6)
_cell_measurement_reflns_used 38
_cell_measurement_temperature 173
_cell_measurement_theta_max 25.104
_cell_measurement_theta_min 4.928
_cell_volume 2958.7(19)
_computing_cell_refinement 'Siemens XSCANS'
_computing_data_collection 'Siemens XSCANS'
_computing_data_reduction 'Siemens XSCANS'
_computing_molecular_graphics Diamond
_computing_publication_material WinGX
_computing_structure_refinement 'ShelXL (Sheldrick, 2008)'
_computing_structure_solution 'ShelXS (Sheldrick, 2008)'
_diffrn_ambient_temperature 173
_diffrn_measured_fraction_theta_full 0.980
_diffrn_measured_fraction_theta_max 0.980
_diffrn_measurement_device 'Siemens P4'
_diffrn_measurement_method '2\q/\w scans'
_diffrn_radiation_monochromator graphite
_diffrn_radiation_source 'fine-focus sealed tube'
_diffrn_radiation_type MoK\a
_diffrn_radiation_wavelength 0.71073
_diffrn_reflns_av_R_equivalents 0.0000
_diffrn_reflns_av_sigmaI/netI 0.0487
_diffrn_reflns_limit_h_max 16
_diffrn_reflns_limit_h_min -15
_diffrn_reflns_limit_k_max 20
_diffrn_reflns_limit_k_min -19
_diffrn_reflns_limit_l_max 21
_diffrn_reflns_limit_l_min 0
_diffrn_reflns_number 13321
_diffrn_reflns_theta_full 27.49
_diffrn_reflns_theta_max 27.49
_diffrn_reflns_theta_min 2.51
_diffrn_standards_interval_count 197
_diffrn_standards_number 3
_exptl_absorpt_coefficient_mu 2.401
_exptl_absorpt_correction_T_max 1.0000
_exptl_absorpt_correction_T_min 0.4296
_exptl_absorpt_correction_type refdelf
_exptl_absorpt_process_details 'Walker, N. & Stuart, D (1983) Acta. Cryst. A39, 158-166'
_exptl_crystal_colour yellow
_exptl_crystal_density_diffrn 1.584
_exptl_crystal_density_method 'not measured'
_exptl_crystal_description block
_exptl_crystal_F_000 1396
_exptl_crystal_size_max 0.8
_exptl_crystal_size_mid 0.7
_exptl_crystal_size_min 0.6
_refine_diff_density_max 0.957
_refine_diff_density_min -1.453
_refine_diff_density_rms 0.120
_refine_ls_extinction_method none
_refine_ls_goodness_of_fit_ref 1.017
_refine_ls_hydrogen_treatment constr
_refine_ls_matrix_type full
_refine_ls_number_parameters 682
_refine_ls_number_reflns 13321
_refine_ls_number_restraints 0
_refine_ls_restrained_S_all 1.017
_refine_ls_R_factor_all 0.0630
_refine_ls_R_factor_gt 0.0494
_refine_ls_shift/su_max 0.004
_refine_ls_shift/su_mean 0.000
_refine_ls_structure_factor_coef Fsqd
_refine_ls_weighting_details 'calc w=1/[\s^2^(Fo^2^)+(0.0621P)^2^+8.0491P] where P=(Fo^2^+2Fc^2^)/3'
_refine_ls_weighting_scheme calc
_refine_ls_wR_factor_gt 0.1225
_refine_ls_wR_factor_ref 0.1294
_reflns_number_gt 10774
_reflns_number_total 13321
_reflns_threshold_expression >2sigma(I)
_cod_data_source_file ic503056z_si_001.cif
_cod_data_source_block 7b
_cod_depositor_comments 'Adding full bibliography for 4342430--4342441.cif.'
_cod_original_cell_volume 2958.7(18)
_cod_original_sg_symbol_H-M P-1
_cod_original_formula_sum 'C33.50 H30 Cl P Se Te'
_cod_database_code 4342439

loop_
_symmetry_equiv_pos_as_xyz
'x, y, z'
'-x, -y, -z'

loop_
_atom_site_label
_atom_site_type_symbol
_atom_site_fract_x
_atom_site_fract_y
_atom_site_fract_z
_atom_site_U_iso_or_equiv
_atom_site_adp_type
_atom_site_occupancy
_atom_site_symmetry_multiplicity
_atom_site_calc_flag
_atom_site_refinement_flags
C1 C 0.6297(4) -0.0998(3) 0.3855(3) 0.0317(10) Uani 1 1 d .
H1A H 0.6521 -0.1394 0.4412 0.038 Uiso 1 1 calc R
H1B H 0.6977 -0.1032 0.3351 0.038 Uiso 1 1 calc R
C2 C 0.5310(4) -0.1259(3) 0.3762(3) 0.0311(10) Uani 1 1 d .
H2A H 0.5564 -0.1440 0.3233 0.037 Uiso 1 1 calc R
H2B H 0.5065 -0.1751 0.4292 0.037 Uiso 1 1 calc R
C3 C 0.3656(5) 1.0818(3) 0.1135(4) 0.0383(11) Uani 1 1 d .
H3A H 0.2960 1.0879 0.1621 0.046 Uiso 1 1 calc R
H3B H 0.3474 1.1220 0.0564 0.046 Uiso 1 1 calc R
C4 C 0.4651(5) 1.1027(3) 0.1263(3) 0.0348(11) Uani 1 1 d .
H4A H 0.4898 1.1536 0.0757 0.042 Uiso 1 1 calc R
H4B H 0.4404 1.1170 0.1814 0.042 Uiso 1 1 calc R
C5 C 0.0194(11) 0.0710(12) 0.6700(8) 0.183(8) Uani 1 1 d .
H5A H 0.0460 0.1252 0.6299 0.219 Uiso 1 1 calc R
H5B H 0.0513 0.0283 0.6376 0.219 Uiso 1 1 calc R
C10 C 0.4464(4) 0.1739(3) 0.3745(3) 0.0267(9) Uani 1 1 d .
C11 C 0.5548(4) 0.1393(3) 0.3932(3) 0.0301(9) Uani 1 1 d .
H11 H 0.5845 0.1767 0.4026 0.036 Uiso 1 1 calc R
C12 C 0.6224(4) 0.0510(3) 0.3990(3) 0.0307(10) Uani 1 1 d .
H12 H 0.6948 0.0310 0.4114 0.037 Uiso 1 1 calc R
C13 C 0.5794(4) -0.0044(3) 0.3859(3) 0.0279(9) Uani 1 1 d .
C14 C 0.4658(4) 0.0275(3) 0.3726(3) 0.0243(8) Uani 1 1 d .
C15 C 0.4338(4) -0.0417(3) 0.3668(3) 0.0270(9) Uani 1 1 d .
C16 C 0.3261(4) -0.0247(3) 0.3564(3) 0.0325(10) Uani 1 1 d .
H16 H 0.3025 -0.0691 0.3529 0.039 Uiso 1 1 calc R
C17 C 0.2508(4) 0.0615(3) 0.3511(3) 0.0316(10) Uani 1 1 d .
H17 H 0.1766 0.0720 0.3452 0.038 Uiso 1 1 calc R
C18 C 0.2802(4) 0.1316(3) 0.3540(3) 0.0256(9) Uani 1 1 d .
C19 C 0.3939(4) 0.1159(3) 0.3661(3) 0.0230(8) Uani 1 1 d .
C20 C 0.0371(4) 0.2110(4) 0.3421(4) 0.0387(11) Uani 1 1 d .
C21 C -0.0561(5) 0.1925(5) 0.4157(4) 0.0558(16) Uani 1 1 d .
H21 H -0.0563 0.1917 0.4712 0.067 Uiso 1 1 calc R
C22 C -0.1499(6) 0.1750(6) 0.4072(6) 0.074(2) Uani 1 1 d .
H22 H -0.2121 0.1620 0.4571 0.089 Uiso 1 1 calc R
C23 C -0.1507(6) 0.1767(5) 0.3265(6) 0.0649(19) Uani 1 1 d .
H23 H -0.2146 0.1666 0.3209 0.078 Uiso 1 1 calc R
C24 C -0.0565(5) 0.1933(4) 0.2516(5) 0.0500(14) Uani 1 1 d .
H24 H -0.0562 0.1926 0.1967 0.060 Uiso 1 1 calc R
C25 C 0.0361(5) 0.2109(4) 0.2599(4) 0.0434(12) Uani 1 1 d .
H25 H 0.0987 0.2228 0.2100 0.052 Uiso 1 1 calc R
C30 C 0.1918(4) 0.3218(3) 0.2461(3) 0.0279(9) Uani 1 1 d .
C31 C 0.2674(4) 0.3013(4) 0.1688(3) 0.0371(11) Uani 1 1 d .
H31 H 0.3053 0.2416 0.1732 0.044 Uiso 1 1 calc R
C32 C 0.2861(5) 0.3695(4) 0.0855(4) 0.0464(13) Uani 1 1 d .
H32 H 0.3369 0.3555 0.0346 0.056 Uiso 1 1 calc R
C33 C 0.2287(6) 0.4579(4) 0.0791(4) 0.0496(15) Uani 1 1 d .
H33 H 0.2404 0.5036 0.0235 0.059 Uiso 1 1 calc R
C34 C 0.1545(6) 0.4787(4) 0.1542(4) 0.0469(14) Uani 1 1 d .
H34 H 0.1164 0.5386 0.1490 0.056 Uiso 1 1 calc R
C35 C 0.1353(5) 0.4118(3) 0.2379(4) 0.0361(11) Uani 1 1 d .
H35 H 0.0850 0.4270 0.2883 0.043 Uiso 1 1 calc R
C40 C 0.5529(4) 0.3451(3) 0.2758(3) 0.0284(9) Uani 1 1 d .
C41 C 0.6159(4) 0.3252(3) 0.1960(3) 0.0306(10) Uani 1 1 d .
C42 C 0.7210(4) 0.3500(3) 0.1480(3) 0.0302(9) Uani 1 1 d .
H42 H 0.7634 0.3356 0.0957 0.036 Uiso 1 1 calc R
C43 C 0.7637(4) 0.3959(3) 0.1766(3) 0.0320(10) Uani 1 1 d .
C44 C 0.6991(4) 0.4155(3) 0.2551(3) 0.0328(10) Uani 1 1 d .
H44 H 0.7266 0.4466 0.2745 0.039 Uiso 1 1 calc R
C45 C 0.5951(4) 0.3907(3) 0.3061(3) 0.0284(9) Uani 1 1 d .
C46 C 0.5740(5) 0.2781(4) 0.1586(4) 0.0421(13) Uani 1 1 d .
H46A H 0.6220 0.2802 0.0990 0.063 Uiso 1 1 calc R
H46B H 0.4947 0.3078 0.1560 0.063 Uiso 1 1 calc R
H46C H 0.5787 0.2163 0.1972 0.063 Uiso 1 1 calc R
C47 C 0.8775(5) 0.4238(4) 0.1229(4) 0.0446(13) Uani 1 1 d .
H47A H 0.8618 0.4883 0.0958 0.067 Uiso 1 1 calc R
H47B H 0.9156 0.3967 0.0765 0.067 Uiso 1 1 calc R
H47C H 0.9269 0.4040 0.1625 0.067 Uiso 1 1 calc R
C48 C 0.5322(5) 0.4149(4) 0.3919(4) 0.0410(12) Uani 1 1 d .
H48A H 0.5778 0.4435 0.4011 0.062 Uiso 1 1 calc R
H48B H 0.5216 0.3610 0.4425 0.062 Uiso 1 1 calc R
H48C H 0.4577 0.4554 0.3861 0.062 Uiso 1 1 calc R
C50 C 0.5384(4) 0.8042(3) 0.1290(3) 0.0243(8) Uani 1 1 d .
C51 C 0.4281(4) 0.8404(3) 0.1148(3) 0.0317(10) Uani 1 1 d .
H51 H 0.3940 0.8030 0.1095 0.038 Uiso 1 1 calc R
C52 C 0.3637(4) 0.9289(4) 0.1078(3) 0.0347(11) Uani 1 1 d .
H52 H 0.2894 0.9491 0.0986 0.042 Uiso 1 1 calc R
C53 C 0.4124(4) 0.9851(3) 0.1149(3) 0.0290(9) Uani 1 1 d .
C54 C 0.5278(4) 0.9516(3) 0.1249(3) 0.0250(9) Uani 1 1 d .
C55 C 0.5629(4) 1.0184(3) 0.1317(3) 0.0280(9) Uani 1 1 d .
C56 C 0.6708(4) 0.9993(3) 0.1429(3) 0.0304(10) Uani 1 1 d .
H56 H 0.6946 1.0411 0.1507 0.037 Uiso 1 1 calc R
C57 C 0.7449(4) 0.9150(3) 0.1423(3) 0.0314(10) Uani 1 1 d .
H57 H 0.8200 0.9032 0.1472 0.038 Uiso 1 1 calc R
C58 C 0.7144(4) 0.8473(3) 0.1350(3) 0.0237(8) Uani 1 1 d .
C59 C 0.5964(4) 0.8630(3) 0.1302(3) 0.0222(8) Uani 1 1 d .
C60 C 0.9669(4) 0.7819(3) 0.0966(3) 0.0324(10) Uani 1 1 d .
C61 C 1.0051(6) 0.8367(6) 0.0103(4) 0.076(3) Uani 1 1 d .
H61 H 0.9614 0.8563 -0.0311 0.091 Uiso 1 1 calc R
C62 C 1.1073(7) 0.8638(7) -0.0168(5) 0.095(3) Uani 1 1 d .
H62 H 1.1315 0.9015 -0.0755 0.114 Uiso 1 1 calc R
C63 C 1.1724(6) 0.8339(5) 0.0447(5) 0.0630(19) Uani 1 1 d .
H63 H 1.2411 0.8515 0.0274 0.076 Uiso 1 1 calc R
C64 C 1.1365(5) 0.7787(4) 0.1304(4) 0.0522(16) Uani 1 1 d .
H64 H 1.1816 0.7577 0.1712 0.063 Uiso 1 1 calc R
C65 C 1.0327(5) 0.7538(4) 0.1569(4) 0.0411(12) Uani 1 1 d .
H65 H 1.0073 0.7177 0.2161 0.049 Uiso 1 1 calc R
C70 C 0.8211(4) 0.6669(3) 0.2393(3) 0.0264(9) Uani 1 1 d .
C71 C 0.7723(5) 0.6977(4) 0.3133(3) 0.0360(11) Uani 1 1 d .
H71 H 0.7504 0.7593 0.3041 0.043 Uiso 1 1 calc R
C72 C 0.7566(5) 0.6354(4) 0.4014(4) 0.0489(14) Uani 1 1 d .
H72 H 0.7239 0.6556 0.4506 0.059 Uiso 1 1 calc R
C73 C 0.7893(5) 0.5451(4) 0.4148(4) 0.0487(14) Uani 1 1 d .
H73 H 0.7773 0.5041 0.4733 0.058 Uiso 1 1 calc R
C74 C 0.8404(5) 0.5136(4) 0.3416(4) 0.0438(13) Uani 1 1 d .
H74 H 0.8637 0.4519 0.3514 0.053 Uiso 1 1 calc R
C75 C 0.8563(4) 0.5745(3) 0.2546(4) 0.0332(10) Uani 1 1 d .
H75 H 0.8909 0.5535 0.2058 0.040 Uiso 1 1 calc R
C80 C 0.4244(4) 0.6372(3) 0.2387(3) 0.0269(9) Uani 1 1 d .
C81 C 0.3810(4) 0.5896(3) 0.2111(3) 0.0290(9) Uani 1 1 d .
C82 C 0.2745(4) 0.5675(3) 0.2624(3) 0.0320(10) Uani 1 1 d .
H82 H 0.2471 0.5343 0.2455 0.038 Uiso 1 1 calc R
C83 C 0.2081(4) 0.5932(3) 0.3374(3) 0.0340(10) Uani 1 1 d .
C84 C 0.2515(4) 0.6422(3) 0.3624(3) 0.0339(10) Uani 1 1 d .
H84 H 0.2069 0.6618 0.4114 0.041 Uiso 1 1 calc R
C85 C 0.3598(4) 0.6628(3) 0.3161(3) 0.0322(10) Uani 1 1 d .
C86 C 0.4421(5) 0.5620(4) 0.1277(4) 0.0371(11) Uani 1 1 d .
H86A H 0.3986 0.5284 0.1234 0.056 Uiso 1 1 calc R
H86B H 0.5189 0.5251 0.1319 0.056 Uiso 1 1 calc R
H86C H 0.4477 0.6150 0.0750 0.056 Uiso 1 1 calc R
C87 C 0.0919(5) 0.5693(4) 0.3903(4) 0.0468(13) Uani 1 1 d .
H87A H 0.0445 0.5876 0.3495 0.070 Uiso 1 1 calc R
H87B H 0.0531 0.5999 0.4339 0.070 Uiso 1 1 calc R
H87C H 0.1045 0.5053 0.4208 0.070 Uiso 1 1 calc R
C88 C 0.4032(5) 0.7124(4) 0.3490(4) 0.0429(13) Uani 1 1 d .
H88A H 0.3940 0.7744 0.3106 0.064 Uiso 1 1 calc R
H88B H 0.4840 0.6852 0.3478 0.064 Uiso 1 1 calc R
H88C H 0.3592 0.7093 0.4098 0.064 Uiso 1 1 calc R
P1 P 0.16118(10) 0.23354(8) 0.35347(8) 0.0283(2) Uani 1 1 d .
P2 P 0.83267(10) 0.74826(8) 0.12566(8) 0.0246(2) Uani 1 1 d .
Se1 Se 0.11922(5) 0.27052(4) 0.46819(4) 0.04131(14) Uani 1 1 d .
Se2 Se 0.84412(4) 0.70244(4) 0.02361(3) 0.03610(12) Uani 1 1 d .
Te1 Te 0.38524(3) 0.31697(2) 0.34971(2) 0.02724(8) Uani 1 1 d .
Te2 Te 0.59392(3) 0.66036(2) 0.16389(2) 0.02766(8) Uani 1 1 d .
Cl1 Cl -0.1195(2) 0.0963(3) 0.6890(2) 0.1442(14) Uani 1 1 d .
Cl2 Cl 0.0786(3) 0.0262(2) 0.7610(2) 0.1192(10) Uani 1 1 d .

loop_
_atom_site_aniso_label
_atom_site_aniso_U_11
_atom_site_aniso_U_22
_atom_site_aniso_U_33
_atom_site_aniso_U_23
_atom_site_aniso_U_13
_atom_site_aniso_U_12
C1 0.036(2) 0.029(2) 0.034(2) -0.016(2) -0.016(2) 0.002(2)
C2 0.037(2) 0.024(2) 0.034(2) -0.0130(19) -0.011(2) -0.0028(19)
C3 0.042(3) 0.035(3) 0.034(3) -0.012(2) -0.015(2) 0.003(2)
C4 0.044(3) 0.025(2) 0.031(2) -0.0113(19) -0.011(2) 0.000(2)
C5 0.107(9) 0.262(18) 0.088(8) 0.069(10) -0.042(7) -0.081(11)
C10 0.030(2) 0.026(2) 0.027(2) -0.0144(18) -0.0066(18) -0.0051(18)
C11 0.033(2) 0.032(2) 0.032(2) -0.0149(19) -0.0107(19) -0.008(2)
C12 0.023(2) 0.038(3) 0.034(2) -0.013(2) -0.0126(18) -0.0037(19)
C13 0.030(2) 0.028(2) 0.024(2) -0.0111(18) -0.0093(18) 0.0002(18)
C14 0.026(2) 0.028(2) 0.022(2) -0.0124(17) -0.0054(16) -0.0063(18)
C15 0.033(2) 0.022(2) 0.027(2) -0.0099(17) -0.0104(18) -0.0027(18)
C16 0.036(2) 0.028(2) 0.042(3) -0.015(2) -0.015(2) -0.007(2)
C17 0.030(2) 0.029(2) 0.042(3) -0.012(2) -0.017(2) -0.0047(19)
C18 0.026(2) 0.025(2) 0.026(2) -0.0077(17) -0.0081(17) -0.0060(17)
C19 0.025(2) 0.027(2) 0.0175(18) -0.0097(16) -0.0037(16) -0.0071(17)
C20 0.032(3) 0.035(3) 0.047(3) -0.016(2) -0.008(2) -0.006(2)
C21 0.042(3) 0.074(5) 0.049(4) -0.017(3) -0.008(3) -0.020(3)
C22 0.035(3) 0.110(7) 0.080(5) -0.037(5) -0.007(3) -0.023(4)
C23 0.038(3) 0.064(4) 0.093(6) -0.015(4) -0.024(3) -0.019(3)
C24 0.046(3) 0.046(3) 0.066(4) -0.016(3) -0.025(3) -0.013(3)
C25 0.037(3) 0.045(3) 0.052(3) -0.018(3) -0.017(2) -0.007(2)
C30 0.029(2) 0.027(2) 0.032(2) -0.0124(18) -0.0108(18) -0.0062(18)
C31 0.040(3) 0.036(3) 0.036(3) -0.015(2) -0.009(2) -0.007(2)
C32 0.055(3) 0.060(4) 0.029(3) -0.014(3) -0.006(2) -0.025(3)
C33 0.070(4) 0.049(3) 0.037(3) 0.003(2) -0.027(3) -0.028(3)
C34 0.061(4) 0.030(3) 0.060(4) -0.009(2) -0.036(3) -0.009(3)
C35 0.038(3) 0.033(3) 0.042(3) -0.017(2) -0.018(2) -0.001(2)
C40 0.033(2) 0.028(2) 0.029(2) -0.0134(18) -0.0081(18) -0.0072(19)
C41 0.036(2) 0.029(2) 0.030(2) -0.0121(19) -0.0090(19) -0.009(2)
C42 0.029(2) 0.027(2) 0.034(2) -0.0132(19) -0.0062(19) -0.0053(19)
C43 0.031(2) 0.026(2) 0.037(3) -0.009(2) -0.009(2) -0.0073(19)
C44 0.036(3) 0.028(2) 0.043(3) -0.015(2) -0.015(2) -0.009(2)
C45 0.039(2) 0.023(2) 0.030(2) -0.0101(18) -0.0149(19) -0.0076(19)
C46 0.046(3) 0.060(3) 0.038(3) -0.031(3) -0.002(2) -0.024(3)
C47 0.035(3) 0.044(3) 0.057(4) -0.014(3) -0.012(2) -0.015(2)
C48 0.054(3) 0.046(3) 0.037(3) -0.023(2) -0.008(2) -0.021(3)
C50 0.027(2) 0.026(2) 0.024(2) -0.0097(17) -0.0087(17) -0.0069(17)
C51 0.031(2) 0.036(3) 0.033(2) -0.012(2) -0.0120(19) -0.008(2)
C52 0.027(2) 0.041(3) 0.033(2) -0.011(2) -0.0123(19) -0.003(2)
C53 0.032(2) 0.032(2) 0.020(2) -0.0081(18) -0.0078(17) -0.0031(19)
C54 0.029(2) 0.026(2) 0.0203(19) -0.0087(17) -0.0072(17) -0.0047(18)
C55 0.038(2) 0.024(2) 0.021(2) -0.0081(17) -0.0060(18) -0.0081(19)
C56 0.040(3) 0.026(2) 0.034(2) -0.0126(19) -0.011(2) -0.012(2)
C57 0.032(2) 0.034(2) 0.035(2) -0.013(2) -0.0116(19) -0.011(2)
C58 0.025(2) 0.024(2) 0.023(2) -0.0070(16) -0.0081(16) -0.0066(17)
C59 0.024(2) 0.025(2) 0.0167(18) -0.0061(16) -0.0048(15) -0.0075(17)
C60 0.026(2) 0.039(3) 0.032(2) -0.013(2) -0.0076(19) -0.006(2)
C61 0.057(4) 0.136(7) 0.033(3) 0.011(4) -0.018(3) -0.061(5)
C62 0.074(5) 0.164(9) 0.040(4) 0.018(5) -0.018(4) -0.081(6)
C63 0.044(3) 0.091(5) 0.056(4) -0.004(4) -0.019(3) -0.037(4)
C64 0.043(3) 0.053(4) 0.058(4) 0.004(3) -0.031(3) -0.018(3)
C65 0.037(3) 0.040(3) 0.043(3) 0.001(2) -0.020(2) -0.013(2)
C70 0.024(2) 0.025(2) 0.029(2) -0.0082(18) -0.0077(17) -0.0049(17)
C71 0.041(3) 0.036(3) 0.028(2) -0.011(2) -0.008(2) -0.007(2)
C72 0.045(3) 0.061(4) 0.032(3) -0.014(3) -0.009(2) -0.006(3)
C73 0.049(3) 0.051(3) 0.036(3) 0.010(2) -0.021(3) -0.019(3)
C74 0.053(3) 0.026(2) 0.060(4) -0.003(2) -0.034(3) -0.011(2)
C75 0.036(2) 0.028(2) 0.043(3) -0.013(2) -0.019(2) -0.007(2)
C80 0.029(2) 0.026(2) 0.029(2) -0.0090(18) -0.0090(18) -0.0081(18)
C81 0.031(2) 0.027(2) 0.032(2) -0.0087(19) -0.0130(19) -0.0066(19)
C82 0.032(2) 0.032(2) 0.039(3) -0.012(2) -0.014(2) -0.012(2)
C83 0.031(2) 0.035(3) 0.034(2) -0.007(2) -0.007(2) -0.012(2)
C84 0.038(3) 0.031(2) 0.031(2) -0.011(2) -0.006(2) -0.008(2)
C85 0.039(3) 0.031(2) 0.032(2) -0.012(2) -0.009(2) -0.013(2)
C86 0.043(3) 0.041(3) 0.043(3) -0.024(2) -0.009(2) -0.017(2)
C87 0.034(3) 0.058(4) 0.046(3) -0.009(3) -0.007(2) -0.021(3)
C88 0.055(3) 0.053(3) 0.036(3) -0.026(3) -0.005(2) -0.023(3)
P1 0.0244(5) 0.0275(6) 0.0310(6) -0.0122(5) -0.0047(5) -0.0037(5)
P2 0.0223(5) 0.0290(6) 0.0237(5) -0.0114(4) -0.0061(4) -0.0043(4)
Se1 0.0422(3) 0.0465(3) 0.0326(3) -0.0204(2) -0.0007(2) -0.0082(2)
Se2 0.0346(3) 0.0442(3) 0.0334(3) -0.0211(2) -0.0049(2) -0.0077(2)
Te1 0.02927(15) 0.02623(15) 0.03154(16) -0.01629(12) -0.00673(12) -0.00560(12)
Te2 0.02550(15) 0.02839(16) 0.03543(16) -0.01668(12) -0.00607(12) -0.00795(12)
Cl1 0.0724(16) 0.235(4) 0.140(3) -0.061(3) -0.0439(17) -0.037(2)
Cl2 0.122(2) 0.134(2) 0.133(2) -0.038(2) -0.080(2) -0.0250(19)

loop_
_atom_type_symbol
_atom_type_description
_atom_type_scat_dispersion_real
_atom_type_scat_dispersion_imag
_atom_type_scat_source
C C 0.0033 0.0016 'International Tables Vol C Tables 4.2.6.8 and 6.1.1.4'
H H 0.0000 0.0000 'International Tables Vol C Tables 4.2.6.8 and 6.1.1.4'
P P 0.1023 0.0942 'International Tables Vol C Tables 4.2.6.8 and 6.1.1.4'
Se Se -0.0929 2.2259 'International Tables Vol C Tables 4.2.6.8 and 6.1.1.4'
Te Te -0.5308 1.6751 'International Tables Vol C Tables 4.2.6.8 and 6.1.1.4'
Cl Cl 0.1484 0.1585 'International Tables Vol C Tables 4.2.6.8 and 6.1.1.4'

loop_
_geom_angle_atom_site_label_1
_geom_angle_atom_site_label_2
_geom_angle_atom_site_label_3
_geom_angle
C13 C1 C2 105.0(4)
C15 C2 C1 104.6(4)
C53 C3 C4 104.1(4)
C55 C4 C3 105.8(4)
Cl1 C5 Cl2 118.1(8)
C11 C10 C19 119.4(4)
C11 C10 Te1 112.3(3)
C19 C10 Te1 128.0(3)
C10 C11 C12 124.0(4)
C13 C12 C11 118.5(4)
C12 C13 C14 118.4(4)
C12 C13 C1 131.5(4)
C14 C13 C1 110.1(4)
C15 C14 C13 109.9(4)
C15 C14 C19 124.8(4)
C13 C14 C19 125.3(4)
C16 C15 C14 118.7(4)
C16 C15 C2 130.9(4)
C14 C15 C2 110.3(4)
C15 C16 C17 118.7(4)
C18 C17 C16 124.1(4)
C17 C18 C19 118.8(4)
C17 C18 P1 114.4(3)
C19 C18 P1 126.5(3)
C14 C19 C10 114.0(4)
C14 C19 C18 114.8(4)
C10 C19 C18 131.2(4)
C21 C20 C25 118.9(5)
C21 C20 P1 120.3(5)
C25 C20 P1 120.8(4)
C20 C21 C22 120.2(6)
C23 C22 C21 120.3(7)
C22 C23 C24 120.5(6)
C25 C24 C23 119.3(6)
C24 C25 C20 120.8(6)
C35 C30 C31 118.7(5)
C35 C30 P1 120.1(4)
C31 C30 P1 121.1(4)
C32 C31 C30 120.7(5)
C33 C32 C31 119.4(5)
C34 C33 C32 120.3(5)
C33 C34 C35 121.0(5)
C34 C35 C30 119.8(5)
C41 C40 C45 119.9(4)
C41 C40 Te1 122.2(3)
C45 C40 Te1 117.7(3)
C42 C41 C40 119.6(4)
C42 C41 C46 117.8(4)
C40 C41 C46 122.6(4)
C43 C42 C41 121.2(4)
C44 C43 C42 118.0(4)
C44 C43 C47 121.3(5)
C42 C43 C47 120.8(5)
C43 C44 C45 122.9(4)
C44 C45 C40 118.4(4)
C44 C45 C48 118.3(4)
C40 C45 C48 123.3(4)
C51 C50 C59 118.3(4)
C51 C50 Te2 114.0(3)
C59 C50 Te2 127.3(3)
C50 C51 C52 125.0(4)
C53 C52 C51 118.4(4)
C52 C53 C54 118.1(4)
C52 C53 C3 131.6(4)
C54 C53 C3 110.4(4)
C55 C54 C59 125.0(4)
C55 C54 C53 110.1(4)
C59 C54 C53 124.9(4)
C56 C55 C54 119.4(4)
C56 C55 C4 131.0(4)
C54 C55 C4 109.6(4)
C55 C56 C57 118.0(4)
C58 C57 C56 124.6(4)
C57 C58 C59 118.8(4)
C57 C58 P2 115.0(3)
C59 C58 P2 126.1(3)
C54 C59 C50 115.0(4)
C54 C59 C58 114.0(4)
C50 C59 C58 131.0(4)
C61 C60 C65 118.3(5)
C61 C60 P2 118.6(4)
C65 C60 P2 123.0(4)
C60 C61 C62 121.7(6)
C63 C62 C61 118.9(6)
C64 C63 C62 120.4(6)
C63 C64 C65 119.9(5)
C60 C65 C64 120.8(5)
C75 C70 C71 119.2(4)
C75 C70 P2 121.4(4)
C71 C70 P2 119.4(4)
C70 C71 C72 119.7(5)
C73 C72 C71 120.1(5)
C72 C73 C74 120.7(5)
C75 C74 C73 119.7(5)
C74 C75 C70 120.6(5)
C85 C80 C81 120.1(4)
C85 C80 Te2 122.8(3)
C81 C80 Te2 117.1(3)
C82 C81 C80 118.5(4)
C82 C81 C86 117.7(4)
C80 C81 C86 123.8(4)
C83 C82 C81 122.7(4)
C82 C83 C84 117.8(4)
C82 C83 C87 121.0(5)
C84 C83 C87 121.2(5)
C85 C84 C83 122.0(5)
C84 C85 C80 118.8(4)
C84 C85 C88 119.2(4)
C80 C85 C88 122.0(4)
C30 P1 C18 109.3(2)
C30 P1 C20 99.3(2)
C18 P1 C20 106.3(2)
C30 P1 Se1 115.13(15)
C18 P1 Se1 113.12(15)
C20 P1 Se1 112.54(18)
C70 P2 C58 106.1(2)
C70 P2 C60 105.3(2)
C58 P2 C60 106.1(2)
C70 P2 Se2 116.87(16)
C58 P2 Se2 114.31(14)
C60 P2 Se2 107.29(16)
C40 Te1 C10 94.91(17)
C80 Te2 C50 95.23(17)

loop_
_geom_bond_atom_site_label_1
_geom_bond_atom_site_label_2
_geom_bond_distance
C1 C13 1.501(6)
C1 C2 1.547(7)
C2 C15 1.503(6)
C3 C53 1.513(7)
C3 C4 1.535(7)
C4 C55 1.509(6)
C5 Cl1 1.601(12)
C5 Cl2 1.718(11)
C10 C11 1.387(6)
C10 C19 1.441(6)
C10 Te1 2.151(4)
C11 C12 1.408(7)
C12 C13 1.359(7)
C13 C14 1.416(6)
C14 C15 1.414(6)
C14 C19 1.422(6)
C15 C16 1.357(6)
C16 C17 1.411(7)
C17 C18 1.385(6)
C18 C19 1.448(6)
C18 P1 1.835(5)
C20 C21 1.380(8)
C20 C25 1.392(8)
C20 P1 1.840(5)
C21 C22 1.396(9)
C22 C23 1.353(11)
C23 C24 1.395(10)
C24 C25 1.379(8)
C30 C35 1.396(7)
C30 C31 1.403(7)
C30 P1 1.809(5)
C31 C32 1.394(7)
C32 C33 1.379(9)
C33 C34 1.372(9)
C34 C35 1.388(8)
C40 C41 1.401(6)
C40 C45 1.404(6)
C40 Te1 2.146(5)
C41 C42 1.393(7)
C41 C46 1.512(6)
C42 C43 1.391(7)
C43 C44 1.384(7)
C43 C47 1.519(7)
C44 C45 1.387(7)
C45 C48 1.521(7)
C50 C51 1.381(6)
C50 C59 1.441(6)
C50 Te2 2.141(4)
C51 C52 1.397(7)
C52 C53 1.367(7)
C53 C54 1.415(6)
C54 C55 1.410(6)
C54 C59 1.417(6)
C55 C56 1.357(7)
C56 C57 1.396(7)
C57 C58 1.392(6)
C58 C59 1.454(6)
C58 P2 1.821(4)
C60 C61 1.372(8)
C60 C65 1.375(7)
C60 P2 1.823(5)
C61 C62 1.385(9)
C62 C63 1.380(9)
C63 C64 1.361(9)
C64 C65 1.389(7)
C70 C75 1.391(6)
C70 C71 1.401(6)
C70 P2 1.816(5)
C71 C72 1.403(8)
C72 C73 1.365(9)
C73 C74 1.394(9)
C74 C75 1.383(8)
C80 C85 1.414(6)
C80 C81 1.410(6)
C80 Te2 2.142(5)
C81 C82 1.398(7)
C81 C86 1.513(7)
C82 C83 1.385(7)
C83 C84 1.399(7)
C83 C87 1.518(7)
C84 C85 1.397(7)
C85 C88 1.504(6)
P1 Se1 2.1075(15)
P2 Se2 2.1068(14)
